data_2011010
loop_
_publ_author_name
'Kubo, Kanji'
' Kato, Nobuo'
' Mori, Akira'
'Takeshita, Hitoshi'

_publ_section_title
;20-Dicyanomethylene-5,8,11,14-tetraoxa-2,17-dithiabicyclo[16.4.1]tricosa-1(23),18,21-triene
 and its mercury(II) dichloride complex
;
_journal_issue 6
_journal_name_full 'Acta Crystallographica Section C'
_journal_page_first 644
_journal_page_last 646
_journal_paper_doi 10.1107/S010827010000305X
_journal_volume 56
_journal_year 2000
_chemical_formula_moiety 'C20 H24 N2 O4 S2'
_chemical_formula_sum 'C20 H24 N2 O4 S2'
_chemical_formula_weight 420.53
_chemical_name_systematic
;
 ?
;
_space_group_IT_number 2
_symmetry_cell_setting triclinic
_symmetry_space_group_name_Hall '-P 1'
_symmetry_space_group_name_H-M 'P -1'
_audit_creation_method SHELXL-97
_cell_angle_alpha 103.808(5)
_cell_angle_beta 113.331(5)
_cell_angle_gamma 76.135(5)
_cell_formula_units_Z 2
_cell_length_a 10.947(5)
_cell_length_b 12.185(5)
_cell_length_c 8.883(5)
_cell_measurement_reflns_used 25
_cell_measurement_temperature 296(2)
_cell_measurement_theta_max 42.78
_cell_measurement_theta_min 19.15
_cell_volume 1042.5(9)
_computing_cell_refinement ' CAD-4 Software'
_computing_data_collection ' CAD-4 Software (Enraf-Nonius, 1989)'
_computing_data_reduction ' MolEN (Fair, 1990)'
_computing_molecular_graphics 'Xtal_GX (Hall & du Boulay, 1995)'
_computing_publication_material SHELXL97
_computing_structure_refinement 'SHELXL97 (Sheldrick, 1997)'
_computing_structure_solution ' SIR97 (Altomare et al., 1999)'
_diffrn_ambient_temperature 296(2)
_diffrn_measured_fraction_theta_full .000
_diffrn_measured_fraction_theta_max 1.000
_diffrn_measurement_device_type 'Enraf-Nonius FR590'
_diffrn_measurement_method \w--2\q
_diffrn_radiation_monochromator graphite
_diffrn_radiation_source 'fine-focus sealed tube'
_diffrn_radiation_type CuK\a
_diffrn_radiation_wavelength 1.54184
_diffrn_reflns_av_R_equivalents .0135
_diffrn_reflns_av_sigmaI/netI .0152
_diffrn_reflns_limit_h_max 12
_diffrn_reflns_limit_h_min -11
_diffrn_reflns_limit_k_max 14
_diffrn_reflns_limit_k_min -13
_diffrn_reflns_limit_l_max 0
_diffrn_reflns_limit_l_min -10
_diffrn_reflns_number 4032
_diffrn_reflns_theta_full .50
_diffrn_reflns_theta_max 64.91
_diffrn_reflns_theta_min 3.79
_diffrn_standards_decay_% .0
_diffrn_standards_interval_time 120
_diffrn_standards_number 3
_exptl_absorpt_coefficient_mu 2.555
_exptl_absorpt_correction_T_max .775
_exptl_absorpt_correction_T_min .473
_exptl_absorpt_correction_type empirical
_exptl_absorpt_process_details ' via \y scans (North et al., 1968)'
_exptl_crystal_colour red
_exptl_crystal_density_diffrn 1.340
_exptl_crystal_density_meas ?
_exptl_crystal_description prism
_exptl_crystal_F_000 444
_exptl_crystal_size_max .50
_exptl_crystal_size_mid .30
_exptl_crystal_size_min .10
_refine_diff_density_max .318
_refine_diff_density_min -.204
_refine_ls_extinction_coef .0120(8)
_refine_ls_extinction_method 'SHELXL97 (Sheldrick, 1997)'
_refine_ls_goodness_of_fit_ref 1.101
_refine_ls_hydrogen_treatment constr
_refine_ls_matrix_type full
_refine_ls_number_parameters 254
_refine_ls_number_reflns 3550
_refine_ls_number_restraints 0
_refine_ls_restrained_S_all 1.101
_refine_ls_R_factor_all .0394
_refine_ls_R_factor_gt .0358
_refine_ls_shift/su_max .001
_refine_ls_shift/su_mean .000
_refine_ls_structure_factor_coef Fsqd
_refine_ls_weighting_details 'calc w = 1/[\s^2^(Fo^2^)+(0.0512P)^2^+0.3471P] where P=(Fo^2^+2Fc^2^)/3'
_refine_ls_weighting_scheme calc
_refine_ls_wR_factor_ref .1037
_reflns_number_gt 3249
_reflns_number_total 3550
_reflns_threshold_expression I>2\s(I)
_cod_data_source_file ja1020.cif
_cod_data_source_block I
_cod_depositor_comments
;
The following automatic conversions were performed:

'_exptl_crystal_density_meas' value 'not measured' was changed to '?'
- the value is perceived as not measured.

Automatic conversion script
Id: cif_fix_values 3008 2015-01-20 13:52:24Z robertas 
;
_cod_database_code 2011010
_cod_database_fobs_code 2011010

loop_
_symmetry_equiv_pos_as_xyz
'x, y, z'
'-x, -y, -z'

loop_
_atom_site_label
_atom_site_fract_x
_atom_site_fract_y
_atom_site_fract_z
_atom_site_U_iso_or_equiv
_atom_site_adp_type
_atom_site_calc_flag
_atom_site_refinement_flags
_atom_site_occupancy
_atom_site_disorder_assembly
_atom_site_disorder_group
_atom_site_type_symbol
S1 .14509(4) .20030(4) .56433(6) .04677(16) Uani d . 1 . . S
S2 -.36008(5) .35135(5) .53225(8) .0655(2) Uani d . 1 . . S
O1 .45252(13) .11206(13) .68652(19) .0596(4) Uani d . 1 . . O
O2 .49360(15) .34486(12) .8404(2) .0646(4) Uani d . 1 . . O
O3 .17459(14) .50779(13) .83054(19) .0585(4) Uani d . 1 . . O
O4 -.10864(13) .50718(11) .72153(18) .0528(4) Uani d . 1 . . O
N1 .0836(2) -.15380(17) .0598(3) .0757(6) Uani d . 1 . . N
N2 -.3431(2) -.16495(19) -.1052(3) .0736(6) Uani d . 1 . . N
C1 -.15335(18) .02552(15) .2214(2) .0415(4) Uani d . 1 . . C
C2 -.03470(18) .07097(15) .3291(2) .0425(4) Uani d . 1 . . C
H2 .0438 .0313 .3120 .051 Uiso calc R 1 . . H
C3 -.01657(17) .16335(14) .4539(2) .0392(4) Uani d . 1 . . C
C4 -.11371(18) .24354(15) .5122(2) .0437(4) Uani d . 1 . . C
H4 -.0803 .3018 .5981 .052 Uiso calc R 1 . . H
C5 -.24884(19) .24483(16) .4570(2) .0457(4) Uani d . 1 . . C
C6 -.32371(19) .16301(19) .3285(3) .0541(5) Uani d . 1 . . C
H6 -.4155 .1767 .3093 .065 Uiso calc R 1 . . H
C7 -.28388(19) .07063(18) .2319(3) .0526(5) Uani d . 1 . . C
H7 -.3517 .0291 .1602 .063 Uiso calc R 1 . . H
C8 -.14205(18) -.06875(15) .0995(2) .0443(4) Uani d . 1 . . C
C9 -.0173(2) -.11662(16) .0776(3) .0509(5) Uani d . 1 . . C
C10 -.2540(2) -.12215(17) -.0127(3) .0515(5) Uani d . 1 . . C
C11 .24967(18) .10941(16) .4534(2) .0475(4) Uani d . 1 . . C
H11A .2571 .0300 .4618 .057 Uiso calc R 1 . . H
H11B .2091 .1172 .3368 .057 Uiso calc R 1 . . H
C12 .38778(19) .14362(18) .5269(3) .0515(5) Uani d . 1 . . C
H12A .4397 .1050 .4571 .062 Uiso calc R 1 . . H
H12B .3799 .2256 .5348 .062 Uiso calc R 1 . . H
C13 .58143(19) .14653(17) .7749(3) .0560(5) Uani d . 1 . . C
H13A .6118 .1675 .6983 .067 Uiso calc R 1 . . H
H13B .6460 .0828 .8230 .067 Uiso calc R 1 . . H
C14 .5762(2) .2462(2) .9101(3) .0623(6) Uani d . 1 . . C
H14A .5400 .2274 .9826 .075 Uiso calc R 1 . . H
H14B .6667 .2624 .9759 .075 Uiso calc R 1 . . H
C15 .3824(2) .38800(18) .8911(3) .0538(5) Uani d . 1 . . C
H15A .4126 .4231 1.0070 .065 Uiso calc R 1 . . H
H15B .3357 .3262 .8787 .065 Uiso calc R 1 . . H
C16 .2897(2) .47487(17) .7858(3) .0539(5) Uani d . 1 . . C
H16A .3328 .5405 .8059 .065 Uiso calc R 1 . . H
H16B .2651 .4421 .6690 .065 Uiso calc R 1 . . H
C17 .0754(2) .58871(17) .7391(3) .0533(5) Uani d . 1 . . C
H17A .0537 .5612 .6211 .064 Uiso calc R 1 . . H
H17B .1088 .6605 .7657 .064 Uiso calc R 1 . . H
C18 -.0477(2) .60704(16) .7814(3) .0534(5) Uani d . 1 . . C
H18A -.0235 .6258 .9010 .064 Uiso calc R 1 . . H
H18B -.1113 .6708 .7324 .064 Uiso calc R 1 . . H
C19 -.2212(2) .52193(18) .7696(3) .0608(6) Uani d . 1 . . C
H19A -.2949 .5737 .7051 .073 Uiso calc R 1 . . H
H19B -.1975 .5557 .8859 .073 Uiso calc R 1 . . H
C20 -.2650(2) .40910(18) .7425(3) .0591(5) Uani d . 1 . . C
H20A -.3191 .4171 .8098 .071 Uiso calc R 1 . . H
H20B -.1851 .3534 .7840 .071 Uiso calc R 1 . . H

loop_
_atom_site_aniso_label
_atom_site_aniso_U_11
_atom_site_aniso_U_22
_atom_site_aniso_U_33
_atom_site_aniso_U_12
_atom_site_aniso_U_13
_atom_site_aniso_U_23
S1 .0382(3) .0472(3) .0499(3) -.01330(19) .0156(2) -.0075(2)
S2 .0455(3) .0681(4) .0798(4) -.0096(2) .0334(3) -.0135(3)
O1 .0432(7) .0650(9) .0671(9) -.0189(6) .0082(7) .0144(7)
O2 .0621(9) .0526(8) .0909(11) .0029(7) .0481(9) .0092(8)
O3 .0503(8) .0648(9) .0669(9) .0020(7) .0301(7) .0178(7)
O4 .0531(8) .0437(7) .0661(9) -.0136(6) .0326(7) -.0082(6)
N1 .0563(12) .0599(11) .0982(16) -.0078(9) .0310(11) -.0142(11)
N2 .0603(11) .0758(13) .0732(13) -.0305(10) .0146(10) -.0121(10)
C1 .0423(9) .0392(9) .0437(9) -.0113(7) .0146(8) .0046(7)
C2 .0374(9) .0395(9) .0481(10) -.0079(7) .0149(8) .0015(8)
C3 .0381(9) .0376(9) .0420(9) -.0097(7) .0131(7) .0051(7)
C4 .0451(10) .0410(9) .0478(10) -.0138(8) .0211(8) -.0020(8)
C5 .0441(10) .0459(10) .0519(10) -.0091(8) .0239(8) .0033(8)
C6 .0380(9) .0669(13) .0573(11) -.0149(9) .0203(9) -.0023(10)
C7 .0412(10) .0614(12) .0523(11) -.0215(9) .0150(8) -.0061(9)
C8 .0420(9) .0410(9) .0476(10) -.0140(8) .0127(8) .0015(8)
C9 .0502(11) .0385(9) .0556(11) -.0129(8) .0150(9) -.0064(8)
C10 .0516(11) .0480(10) .0516(11) -.0156(9) .0170(9) -.0031(9)
C11 .0400(9) .0450(10) .0535(11) -.0069(8) .0174(8) -.0004(8)
C12 .0409(10) .0513(11) .0620(12) -.0081(8) .0197(9) .0055(9)
C13 .0342(9) .0500(11) .0722(14) -.0045(8) .0134(9) .0013(10)
C14 .0499(11) .0618(13) .0664(13) -.0045(10) .0190(10) .0025(11)
C15 .0465(10) .0552(11) .0626(12) -.0114(9) .0277(9) -.0026(9)
C16 .0513(11) .0504(11) .0659(12) -.0130(9) .0302(10) -.0004(9)
C17 .0525(11) .0480(11) .0603(12) -.0134(9) .0185(9) .0081(9)
C18 .0498(11) .0387(10) .0663(12) -.0071(8) .0190(9) .0016(9)
C19 .0595(12) .0511(11) .0785(15) -.0100(10) .0424(11) -.0090(10)
C20 .0654(13) .0550(12) .0697(13) -.0160(10) .0441(11) -.0078(10)

loop_
_atom_type_symbol
_atom_type_description
_atom_type_scat_dispersion_real
_atom_type_scat_dispersion_imag
_atom_type_scat_source
C C .0181 .0091 'International Tables Vol C Tables 4.2.6.8 and 6.1.1.4'
H H .0000 .0000 'International Tables Vol C Tables 4.2.6.8 and 6.1.1.4'
N N .0311 .0180 'International Tables Vol C Tables 4.2.6.8 and 6.1.1.4'
O O .0492 .0322 'International Tables Vol C Tables 4.2.6.8 and 6.1.1.4'
S S .3331 .5567 'International Tables Vol C Tables 4.2.6.8 and 6.1.1.4'

loop_
_geom_angle_atom_site_label_1
_geom_angle_atom_site_label_2
_geom_angle_atom_site_label_3
_geom_angle
C3 S1 C11 105.03(9)
C5 S2 C20 107.41(10)
C12 O1 C13 113.73(16)
C15 O2 C14 113.56(17)
C17 O3 C16 113.43(16)
C19 O4 C18 110.62(15)
C8 C1 C2 118.20(16)
C8 C1 C7 118.28(16)
C2 C1 C7 123.52(17)
C3 C2 C1 130.80(17)
C2 C3 C4 129.67(16)
C2 C3 S1 120.13(14)
C4 C3 S1 110.17(13)
C5 C4 C3 127.83(17)
C4 C5 C6 126.56(17)
C4 C5 S2 123.96(15)
C6 C5 S2 109.48(14)
C7 C6 C5 131.12(18)
C6 C7 C1 130.33(18)
C1 C8 C9 121.87(16)
C1 C8 C10 122.73(17)
C9 C8 C10 115.39(17)
N1 C9 C8 179.1(2)
N2 C10 C8 178.6(2)
C12 C11 S1 109.31(14)
O1 C12 C11 107.93(16)
O1 C13 C14 111.31(17)
O2 C14 C13 110.25(19)
O2 C15 C16 108.56(17)
O3 C16 C15 106.47(17)
O3 C17 C18 109.04(17)
O4 C18 C17 110.42(16)
O4 C19 C20 110.45(16)
C19 C20 S2 117.12(18)

loop_
_geom_bond_atom_site_label_1
_geom_bond_atom_site_label_2
_geom_bond_site_symmetry_2
_geom_bond_distance
_geom_bond_publ_flag
S1 C3 . 1.7586(18) yes
S1 C11 . 1.8094(19) ?
S2 C5 . 1.7572(19) yes
S2 C20 . 1.803(2) ?
O1 C12 . 1.412(3) ?
O1 C13 . 1.426(2) ?
O2 C15 . 1.405(2) ?
O2 C14 . 1.427(3) ?
O3 C17 . 1.408(2) ?
O3 C16 . 1.409(2) ?
O4 C19 . 1.416(2) ?
O4 C18 . 1.417(2) ?
N1 C9 . 1.146(3) yes
N2 C10 . 1.141(3) yes
C1 C8 . 1.397(3) yes
C1 C2 . 1.420(2) yes
C1 C7 . 1.434(3) yes
C2 C3 . 1.368(3) yes
C3 C4 . 1.432(3) yes
C4 C5 . 1.359(3) yes
C5 C6 . 1.441(3) yes
C6 C7 . 1.339(3) yes
C8 C9 . 1.421(3) yes
C8 C10 . 1.423(3) yes
C11 C12 . 1.509(3) ?
C13 C14 . 1.498(3) ?
C15 C16 . 1.494(3) ?
C17 C18 . 1.491(3) ?
C19 C20 . 1.499(3) ?

loop_
_geom_torsion_atom_site_label_1
_geom_torsion_atom_site_label_2
_geom_torsion_atom_site_label_3
_geom_torsion_atom_site_label_4
_geom_torsion
_geom_torsion_publ_flag
C8 C1 C2 C3 177.62(19) ?
C7 C1 C2 C3 -2.9(3) ?
C1 C2 C3 C4 -.9(3) ?
C1 C2 C3 S1 -178.73(16) ?
C11 S1 C3 C2 8.51(17) ?
C11 S1 C3 C4 -169.73(13) ?
C2 C3 C4 C5 1.2(3) ?
S1 C3 C4 C5 179.21(17) ?
C3 C4 C5 C6 1.4(3) ?
C3 C4 C5 S2 -177.26(15) ?
C20 S2 C5 C4 -27.1(2) ?
C20 S2 C5 C6 154.05(15) ?
C4 C5 C6 C7 -1.5(4) ?
S2 C5 C6 C7 177.3(2) ?
C5 C6 C7 C1 -2.6(4) ?
C8 C1 C7 C6 -175.4(2) ?
C2 C1 C7 C6 5.2(4) ?
C2 C1 C8 C9 -2.3(3) ?
C7 C1 C8 C9 178.18(19) ?
C2 C1 C8 C10 178.80(18) ?
C7 C1 C8 C10 -.7(3) ?
C1 C8 C9 N1 -51(15) ?
C10 C8 C9 N1 128(15) ?
C1 C8 C10 N2 132(10) ?
C9 C8 C10 N2 -46(10) ?
C3 S1 C11 C12 173.66(13) yes
C13 O1 C12 C11 -176.08(16) yes
S1 C11 C12 O1 69.71(18) yes
C12 O1 C13 C14 105.8(2) yes
C15 O2 C14 C13 119.9(2) yes
O1 C13 C14 O2 -65.6(2) yes
C14 O2 C15 C16 -168.79(17) yes
C17 O3 C16 C15 -178.89(16) yes
O2 C15 C16 O3 174.74(16) yes
C16 O3 C17 C18 173.34(16) yes
C19 O4 C18 C17 176.71(18) yes
O3 C17 C18 O4 -67.9(2) yes
C18 O4 C19 C20 -166.48(19) yes
O4 C19 C20 S2 -77.3(2) yes
C5 S2 C20 C19 101.45(17) yes

loop_
_cod_related_entry_id
_cod_related_entry_database
_cod_related_entry_code
1 ChemSpider 21107223
